data_1554271
loop_
_publ_author_name
'Li, Wan-Shan'
'Yang, Yang'
'Liu, Jun-Jun'
'Shen, Li'
'Shi, Zhi'
'Wu, Jun'

_publ_section_title
;
 Scaffold diversity-oriented synthesis of limonoid dimers: discovery of an
 axially chiral agent within vivoanti-breast cancer activity
;
_journal_issue 7
_journal_name_full 'Organic Chemistry Frontiers'
_journal_page_first 1079
_journal_paper_doi 10.1039/C8QO00154E
_journal_volume 5
_journal_year 2018
_chemical_absolute_configuration ad
_chemical_formula_sum 'C35 H44 O12'
_chemical_formula_weight 656.70
_space_group_crystal_system orthorhombic
_space_group_IT_number 19
_space_group_name_Hall 'P 2ac 2ab'
_space_group_name_H-M_alt 'P 21 21 21'
_atom_sites_solution_hydrogens geom
_atom_sites_solution_primary direct
_atom_sites_solution_secondary difmap
_audit_creation_method SHELXL-97
_audit_update_record
;
2018-01-24 deposited with the CCDC.
2018-03-09 downloaded from the CCDC.
;
_cell_angle_alpha 90.00
_cell_angle_beta 90.00
_cell_angle_gamma 90.00
_cell_formula_units_Z 4
_cell_length_a 9.18292(14)
_cell_length_b 12.4621(2)
_cell_length_c 28.4369(5)
_cell_measurement_reflns_used 11760
_cell_measurement_temperature 150(2)
_cell_measurement_theta_max 60.9744
_cell_measurement_theta_min 3.5437
_cell_volume 3254.28(9)
_computing_cell_refinement
;
CrysAlisPro, Agilent Technologies,
Version 1.171.36.21 (release 14-08-2012 CrysAlis171 .NET)
(compiled Sep 14 2012,17:21:16)
;
_computing_data_collection
;
CrysAlisPro, Agilent Technologies,
Version 1.171.36.21 (release 14-08-2012 CrysAlis171 .NET)
(compiled Sep 14 2012,17:21:16)
;
_computing_data_reduction
;
CrysAlisPro, Agilent Technologies,
Version 1.171.36.21 (release 14-08-2012 CrysAlis171 .NET)
(compiled Sep 14 2012,17:21:16)
;
_computing_molecular_graphics 'Bruker SHELXTL'
_computing_publication_material 'Bruker SHELXTL'
_computing_structure_refinement 'SHELXL-97 (Sheldrick, 1997)'
_computing_structure_solution 'SHELXS-97 (Sheldrick, 1990)'
_diffrn_ambient_environment N~2~
_diffrn_ambient_temperature 150(2)
_diffrn_detector 'CCD plate'
_diffrn_detector_area_resol_mean 10.5058
_diffrn_detector_type Atlas
_diffrn_measured_fraction_theta_full 0.996
_diffrn_measured_fraction_theta_max 0.996
_diffrn_measurement_device 'four-circle diffractometer'
_diffrn_measurement_device_type 'Xcalibur, Atlas, Gemini ultra'
_diffrn_measurement_method '\w scans'
_diffrn_radiation_monochromator mirror
_diffrn_radiation_probe x-ray
_diffrn_radiation_type 'Cu K\a'
_diffrn_radiation_wavelength 1.54184
_diffrn_reflns_av_R_equivalents 0.0193
_diffrn_reflns_av_sigmaI/netI 0.0194
_diffrn_reflns_limit_h_max 6
_diffrn_reflns_limit_h_min -10
_diffrn_reflns_limit_k_max 14
_diffrn_reflns_limit_k_min -13
_diffrn_reflns_limit_l_max 31
_diffrn_reflns_limit_l_min -32
_diffrn_reflns_number 15463
_diffrn_reflns_theta_full 61.06
_diffrn_reflns_theta_max 61.06
_diffrn_reflns_theta_min 3.87
_diffrn_source 'sealed X-ray tube'
_diffrn_source_type 'Enhance Ultra (Cu) X-ray Source'
_exptl_absorpt_coefficient_mu 0.839
_exptl_absorpt_correction_T_max 0.8177
_exptl_absorpt_correction_T_min 0.7579
_exptl_absorpt_correction_type multi-scan
_exptl_absorpt_process_details
;
CrysAlisPro, Agilent Technologies,
Version 1.171.36.21 (release 14-08-2012 CrysAlis171 .NET)
(compiled Sep 14 2012,17:21:16)
Empirical absorption correction using spherical harmonics,
 implemented in SCALE3 ABSPACK scaling algorithm.
;
_exptl_crystal_colour colorless
_exptl_crystal_density_diffrn 1.340
_exptl_crystal_density_method 'not measured'
_exptl_crystal_description block
_exptl_crystal_F_000 1400
_exptl_crystal_size_max 0.35
_exptl_crystal_size_mid 0.30
_exptl_crystal_size_min 0.25
_refine_diff_density_max 0.154
_refine_diff_density_min -0.167
_refine_diff_density_rms 0.035
_refine_ls_abs_structure_details 'Flack H D (1983), Acta Cryst. A39, 876-881'
_refine_ls_abs_structure_Flack 0.00(11)
_refine_ls_extinction_method none
_refine_ls_goodness_of_fit_ref 1.076
_refine_ls_hydrogen_treatment constr
_refine_ls_matrix_type full
_refine_ls_number_parameters 434
_refine_ls_number_reflns 4962
_refine_ls_number_restraints 0
_refine_ls_restrained_S_all 1.076
_refine_ls_R_factor_all 0.0272
_refine_ls_R_factor_gt 0.0268
_refine_ls_shift/su_max 0.000
_refine_ls_shift/su_mean 0.000
_refine_ls_structure_factor_coef Fsqd
_refine_ls_weighting_details 'calc w=1/[\s^2^(Fo^2^)+(0.0392P)^2^+0.5110P] where P=(Fo^2^+2Fc^2^)/3'
_refine_ls_weighting_scheme calc
_refine_ls_wR_factor_gt 0.0674
_refine_ls_wR_factor_ref 0.0677
_reflns_number_gt 4905
_reflns_number_total 4962
_reflns_threshold_expression >2sigma(I)
_cod_data_source_file c8qo00154e5.cif
_cod_data_source_block exp_20294
_cod_original_cell_volume 3254.29(9)
_cod_original_sg_symbol_Hall ' P 2ac 2ab'
_cod_database_code 1554271

loop_
_symmetry_equiv_pos_as_xyz
'x, y, z'
'-x+1/2, -y, z+1/2'
'x+1/2, -y+1/2, -z'
'-x, y+1/2, -z+1/2'

loop_
_atom_site_label
_atom_site_type_symbol
_atom_site_fract_x
_atom_site_fract_y
_atom_site_fract_z
_atom_site_U_iso_or_equiv
_atom_site_adp_type
_atom_site_occupancy
_atom_site_symmetry_multiplicity
_atom_site_calc_flag
_atom_site_refinement_flags
C1 C 0.24831(16) 0.77301(12) 0.74908(5) 0.0241(3) Uani 1 1 d .
C2 C 0.09408(15) 0.74916(12) 0.76847(5) 0.0250(3) Uani 1 1 d .
C3 C 0.08798(15) 0.82944(12) 0.81111(5) 0.0241(3) Uani 1 1 d .
H3 H 0.0120 0.8852 0.8050 0.029 Uiso 1 1 calc R
C4 C 0.23910(15) 0.88274(11) 0.81210(5) 0.0233(3) Uani 1 1 d .
C5 C 0.34823(15) 0.79319(11) 0.82665(5) 0.0216(3) Uani 1 1 d .
H5 H 0.2979 0.7483 0.8508 0.026 Uiso 1 1 calc R
C6 C 0.49041(15) 0.83263(12) 0.84907(5) 0.0239(3) Uani 1 1 d .
H6 H 0.5613 0.7718 0.8477 0.029 Uiso 1 1 calc R
C7 C 0.46343(16) 0.85724(13) 0.90111(5) 0.0275(3) Uani 1 1 d .
C8 C 0.33970(16) 0.60016(11) 0.79377(5) 0.0239(3) Uani 1 1 d .
H8 H 0.3613 0.5576 0.7648 0.029 Uiso 1 1 calc R
C9 C 0.18358(17) 0.57355(12) 0.80831(5) 0.0241(3) Uani 1 1 d .
C10 C 0.36576(15) 0.72063(12) 0.78142(5) 0.0227(3) Uani 1 1 d .
C11 C 0.44575(17) 0.56184(12) 0.83205(5) 0.0269(3) Uani 1 1 d .
H11A H 0.5470 0.5686 0.8205 0.032 Uiso 1 1 calc R
H11B H 0.4354 0.6077 0.8603 0.032 Uiso 1 1 calc R
C12 C 0.41582(18) 0.44630(12) 0.84509(5) 0.0289(3) Uani 1 1 d .
H12A H 0.4881 0.4232 0.8689 0.035 Uiso 1 1 calc R
H12B H 0.4292 0.4009 0.8169 0.035 Uiso 1 1 calc R
C13 C 0.26263(17) 0.42767(11) 0.86469(5) 0.0248(3) Uani 1 1 d .
C14 C 0.14989(17) 0.49681(12) 0.83981(5) 0.0245(3) Uani 1 1 d .
C15 C -0.00192(17) 0.47351(12) 0.85681(5) 0.0287(3) Uani 1 1 d .
H15A H -0.0402 0.4110 0.8392 0.034 Uiso 1 1 calc R
H15B H -0.0647 0.5358 0.8493 0.034 Uiso 1 1 calc R
C16 C -0.01383(17) 0.45045(12) 0.90876(6) 0.0290(3) Uani 1 1 d .
C17 C 0.25467(17) 0.46253(12) 0.91703(5) 0.0254(3) Uani 1 1 d .
H17 H 0.2808 0.5403 0.9190 0.030 Uiso 1 1 calc R
C18 C 0.22675(19) 0.30737(12) 0.85953(5) 0.0325(3) Uani 1 1 d .
H18A H 0.1348 0.2917 0.8756 0.049 Uiso 1 1 calc R
H18B H 0.3051 0.2646 0.8736 0.049 Uiso 1 1 calc R
H18C H 0.2176 0.2893 0.8261 0.049 Uiso 1 1 calc R
C19 C 0.51478(16) 0.72906(13) 0.75707(5) 0.0286(3) Uani 1 1 d .
H19A H 0.5911 0.7048 0.7787 0.043 Uiso 1 1 calc R
H19B H 0.5330 0.8038 0.7482 0.043 Uiso 1 1 calc R
H19C H 0.5152 0.6839 0.7288 0.043 Uiso 1 1 calc R
C20 C 0.35124(17) 0.40179(12) 0.95003(5) 0.0270(3) Uani 1 1 d .
C21 C 0.48159(19) 0.43288(15) 0.96674(6) 0.0379(4) Uani 1 1 d .
H21 H 0.5272 0.4992 0.9594 0.046 Uiso 1 1 calc R
C22 C 0.32513(18) 0.29818(13) 0.97030(5) 0.0335(3) Uani 1 1 d .
H22 H 0.2420 0.2541 0.9656 0.040 Uiso 1 1 calc R
C23 C 0.4411(2) 0.27589(15) 0.99715(6) 0.0391(4) Uani 1 1 d .
H23 H 0.4526 0.2119 1.0149 0.047 Uiso 1 1 calc R
C28 C 0.23814(17) 0.98641(12) 0.84038(6) 0.0299(3) Uani 1 1 d .
H28A H 0.1653 1.0355 0.8273 0.045 Uiso 1 1 calc R
H28B H 0.3346 1.0199 0.8389 0.045 Uiso 1 1 calc R
H28C H 0.2139 0.9705 0.8732 0.045 Uiso 1 1 calc R
C29 C 0.26516(16) 0.89264(11) 0.75911(5) 0.0247(3) Uani 1 1 d .
H29A H 0.1902 0.9367 0.7432 0.030 Uiso 1 1 calc R
H29B H 0.3637 0.9198 0.7515 0.030 Uiso 1 1 calc R
C30 C 0.06601(17) 0.63400(12) 0.78416(5) 0.0256(3) Uani 1 1 d .
C31 C 0.5157(3) 0.97002(18) 0.96507(6) 0.0619(6) Uani 1 1 d .
H31A H 0.4147 0.9899 0.9721 0.093 Uiso 1 1 calc R
H31B H 0.5803 1.0298 0.9732 0.093 Uiso 1 1 calc R
H31C H 0.5426 0.9067 0.9835 0.093 Uiso 1 1 calc R
C32 C 0.21244(17) 0.66427(12) 0.67941(5) 0.0290(3) Uani 1 1 d .
C33 C 0.21039(19) 0.67432(13) 0.62666(5) 0.0325(4) Uani 1 1 d .
H33 H 0.1471 0.7370 0.6187 0.039 Uiso 1 1 calc R
C34 C 0.14388(19) 0.57638(15) 0.60390(5) 0.0372(4) Uani 1 1 d .
H34A H 0.2027 0.5131 0.6115 0.056 Uiso 1 1 calc R
H34B H 0.1412 0.5863 0.5697 0.056 Uiso 1 1 calc R
H34C H 0.0446 0.5662 0.6157 0.056 Uiso 1 1 calc R
C35 C 0.3614(3) 0.69828(18) 0.60817(7) 0.0552(6) Uani 1 1 d .
H35A H 0.4266 0.6385 0.6158 0.083 Uiso 1 1 calc R
H35B H 0.3981 0.7642 0.6228 0.083 Uiso 1 1 calc R
H35C H 0.3574 0.7077 0.5740 0.083 Uiso 1 1 calc R
C36 C -0.07617(16) 0.77751(12) 0.87305(5) 0.0260(3) Uani 1 1 d .
C37 C -0.07726(17) 0.73490(13) 0.92293(6) 0.0316(3) Uani 1 1 d .
H37 H -0.0103 0.6717 0.9242 0.038 Uiso 1 1 calc R
C38 C -0.2281(2) 0.6970(2) 0.93717(7) 0.0570(6) Uani 1 1 d .
H38A H -0.2947 0.7583 0.9380 0.085 Uiso 1 1 calc R
H38B H -0.2235 0.6638 0.9684 0.085 Uiso 1 1 calc R
H38C H -0.2634 0.6443 0.9143 0.085 Uiso 1 1 calc R
C39 C -0.0175(3) 0.82032(17) 0.95597(6) 0.0551(5) Uani 1 1 d .
H39A H -0.0785 0.8847 0.9541 0.083 Uiso 1 1 calc R
H39B H 0.0824 0.8383 0.9468 0.083 Uiso 1 1 calc R
H39C H -0.0179 0.7929 0.9883 0.083 Uiso 1 1 calc R
O1 O 0.26299(12) 0.75558(8) 0.69928(3) 0.0293(2) Uani 1 1 d .
O2 O 0.17517(14) 0.58655(9) 0.70179(4) 0.0378(3) Uani 1 1 d .
O3 O -0.01155(12) 0.77855(9) 0.73469(4) 0.0328(3) Uani 1 1 d .
H1 H -0.0834 0.7371 0.7367 0.049 Uiso 1 1 calc R
O4 O 0.06044(10) 0.77920(8) 0.85618(3) 0.0261(2) Uani 1 1 d .
O5 O -0.17976(12) 0.80728(11) 0.85096(4) 0.0408(3) Uani 1 1 d .
O6 O 0.55245(11) 0.91921(9) 0.82377(4) 0.0290(2) Uani 1 1 d .
H4 H 0.6434 0.9178 0.8267 0.043 Uiso 1 1 calc R
O7 O 0.39550(13) 0.79859(10) 0.92675(4) 0.0402(3) Uani 1 1 d .
O8 O 0.52942(15) 0.94597(10) 0.91545(4) 0.0424(3) Uani 1 1 d .
O9 O -0.12842(13) 0.43358(11) 0.92777(4) 0.0406(3) Uani 1 1 d .
O10 O 0.10727(12) 0.44904(9) 0.93583(4) 0.0322(3) Uani 1 1 d .
O11 O 0.53970(14) 0.35643(11) 0.99562(4) 0.0438(3) Uani 1 1 d .
O12 O -0.05694(12) 0.59935(9) 0.77774(4) 0.0356(3) Uani 1 1 d .

loop_
_atom_site_aniso_label
_atom_site_aniso_U_11
_atom_site_aniso_U_22
_atom_site_aniso_U_33
_atom_site_aniso_U_23
_atom_site_aniso_U_13
_atom_site_aniso_U_12
C1 0.0314(7) 0.0248(7) 0.0161(7) 0.0021(5) -0.0033(6) -0.0013(6)
C2 0.0258(7) 0.0257(7) 0.0235(7) 0.0044(6) -0.0080(6) -0.0003(6)
C3 0.0221(7) 0.0260(7) 0.0240(7) 0.0046(6) -0.0039(6) 0.0019(6)
C4 0.0224(7) 0.0225(7) 0.0249(7) 0.0011(6) -0.0021(6) 0.0016(6)
C5 0.0198(6) 0.0245(7) 0.0203(7) 0.0005(6) -0.0013(5) 0.0006(6)
C6 0.0201(7) 0.0278(7) 0.0237(7) 0.0020(6) -0.0013(6) -0.0001(6)
C7 0.0240(7) 0.0328(8) 0.0258(7) 0.0018(6) -0.0045(6) -0.0026(6)
C8 0.0322(8) 0.0227(7) 0.0169(6) 0.0009(5) 0.0014(6) 0.0025(6)
C9 0.0336(8) 0.0211(7) 0.0175(6) -0.0022(5) -0.0041(6) -0.0006(6)
C10 0.0263(7) 0.0234(7) 0.0184(7) 0.0032(6) -0.0002(6) 0.0010(6)
C11 0.0289(7) 0.0274(7) 0.0244(7) 0.0039(6) 0.0021(6) 0.0052(6)
C12 0.0380(8) 0.0268(8) 0.0220(7) 0.0015(6) 0.0025(6) 0.0098(6)
C13 0.0378(8) 0.0192(7) 0.0174(7) 0.0003(5) -0.0008(6) 0.0009(6)
C14 0.0356(8) 0.0193(7) 0.0186(7) -0.0021(6) -0.0037(6) -0.0009(6)
C15 0.0347(8) 0.0245(7) 0.0268(8) 0.0041(6) -0.0038(7) -0.0040(7)
C16 0.0346(9) 0.0222(7) 0.0304(8) 0.0040(6) -0.0006(7) -0.0010(6)
C17 0.0320(8) 0.0232(7) 0.0208(7) 0.0001(6) 0.0001(6) -0.0001(6)
C18 0.0493(9) 0.0215(7) 0.0268(7) -0.0022(6) -0.0090(7) 0.0014(7)
C19 0.0313(8) 0.0323(8) 0.0222(7) 0.0038(6) 0.0048(6) 0.0024(7)
C20 0.0325(8) 0.0307(8) 0.0178(7) -0.0001(6) 0.0013(6) 0.0008(7)
C21 0.0427(9) 0.0424(9) 0.0287(8) 0.0029(7) -0.0037(7) -0.0038(8)
C22 0.0392(8) 0.0358(8) 0.0254(7) 0.0068(7) 0.0033(7) 0.0021(7)
C23 0.0479(10) 0.0438(10) 0.0256(7) 0.0072(7) 0.0037(7) 0.0125(9)
C28 0.0299(8) 0.0258(7) 0.0341(8) -0.0036(6) -0.0008(7) 0.0020(6)
C29 0.0255(7) 0.0231(7) 0.0257(7) 0.0056(6) -0.0041(6) -0.0010(6)
C30 0.0310(8) 0.0268(7) 0.0191(7) 0.0012(6) -0.0056(6) -0.0054(6)
C31 0.1083(18) 0.0531(11) 0.0241(9) -0.0101(8) 0.0027(10) -0.0271(12)
C32 0.0346(8) 0.0283(8) 0.0240(7) 0.0016(6) -0.0037(6) -0.0022(7)
C33 0.0446(9) 0.0314(8) 0.0215(7) 0.0023(6) -0.0004(6) 0.0016(7)
C34 0.0402(9) 0.0469(10) 0.0245(8) -0.0010(7) -0.0037(7) -0.0088(8)
C35 0.0678(13) 0.0548(12) 0.0430(10) -0.0173(9) 0.0204(10) -0.0303(11)
C36 0.0196(7) 0.0245(7) 0.0340(8) -0.0005(6) 0.0004(6) 0.0022(6)
C37 0.0281(8) 0.0333(8) 0.0335(8) 0.0053(7) 0.0038(6) 0.0054(7)
C38 0.0366(9) 0.0822(15) 0.0522(11) 0.0274(11) 0.0122(9) 0.0046(10)
C39 0.0868(15) 0.0485(11) 0.0301(9) 0.0036(8) -0.0074(10) -0.0028(11)
O1 0.0423(6) 0.0281(5) 0.0175(5) 0.0033(4) -0.0036(4) -0.0055(5)
O2 0.0602(7) 0.0304(6) 0.0227(5) 0.0032(5) -0.0028(5) -0.0091(6)
O3 0.0321(5) 0.0346(6) 0.0318(6) 0.0128(5) -0.0169(5) -0.0068(5)
O4 0.0198(5) 0.0329(5) 0.0257(5) 0.0058(4) 0.0007(4) 0.0033(4)
O5 0.0202(5) 0.0551(7) 0.0469(7) 0.0146(6) -0.0002(5) 0.0034(5)
O6 0.0226(5) 0.0357(6) 0.0287(5) 0.0055(4) -0.0001(4) -0.0063(5)
O7 0.0452(6) 0.0513(7) 0.0241(5) 0.0042(5) -0.0007(5) -0.0158(6)
O8 0.0612(8) 0.0417(7) 0.0243(6) -0.0043(5) 0.0017(5) -0.0206(6)
O9 0.0371(6) 0.0479(7) 0.0369(6) 0.0102(6) 0.0055(5) -0.0038(5)
O10 0.0332(6) 0.0423(6) 0.0212(5) 0.0022(5) 0.0015(4) 0.0035(5)
O11 0.0425(7) 0.0574(8) 0.0316(6) 0.0058(5) -0.0091(5) 0.0086(6)
O12 0.0354(6) 0.0355(6) 0.0359(6) 0.0094(5) -0.0139(5) -0.0124(5)

loop_
_atom_type_symbol
_atom_type_description
_atom_type_scat_dispersion_real
_atom_type_scat_dispersion_imag
_atom_type_scat_source
C C 0.0181 0.0091 'International Tables Vol C Tables 4.2.6.8 and 6.1.1.4'
H H 0.0000 0.0000 'International Tables Vol C Tables 4.2.6.8 and 6.1.1.4'
O O 0.0492 0.0322 'International Tables Vol C Tables 4.2.6.8 and 6.1.1.4'

loop_
_geom_angle_atom_site_label_1
_geom_angle_atom_site_label_2
_geom_angle_atom_site_label_3
_geom_angle
O1 C1 C29 108.78(11)
O1 C1 C2 114.02(11)
C29 C1 C2 102.34(12)
O1 C1 C10 116.88(12)
C29 C1 C10 103.21(11)
C2 C1 C10 109.99(11)
O3 C2 C30 109.07(12)
O3 C2 C1 109.62(11)
C30 C2 C1 116.06(12)
O3 C2 C3 109.56(11)
C30 C2 C3 111.54(12)
C1 C2 C3 100.66(11)
O4 C3 C4 109.14(11)
O4 C3 C2 114.42(11)
C4 C3 C2 104.87(11)
O4 C3 H3 109.4
C4 C3 H3 109.4
C2 C3 H3 109.4
C28 C4 C29 116.92(12)
C28 C4 C3 111.77(12)
C29 C4 C3 99.07(11)
C28 C4 C5 118.18(12)
C29 C4 C5 102.64(11)
C3 C4 C5 106.03(11)
C6 C5 C4 115.40(12)
C6 C5 C10 115.78(11)
C4 C5 C10 105.05(11)
C6 C5 H5 106.7
C4 C5 H5 106.7
C10 C5 H5 106.7
O6 C6 C7 113.79(12)
O6 C6 C5 112.03(11)
C7 C6 C5 109.15(11)
O6 C6 H6 107.2
C7 C6 H6 107.2
C5 C6 H6 107.2
O7 C7 O8 123.78(14)
O7 C7 C6 123.12(14)
O8 C7 C6 112.99(12)
C9 C8 C11 109.60(11)
C9 C8 C10 114.43(12)
C11 C8 C10 111.18(12)
C9 C8 H8 107.1
C11 C8 H8 107.1
C10 C8 H8 107.1
C14 C9 C30 120.07(14)
C14 C9 C8 123.34(13)
C30 C9 C8 116.54(12)
C19 C10 C8 107.68(11)
C19 C10 C1 108.74(11)
C8 C10 C1 115.42(12)
C19 C10 C5 114.72(12)
C8 C10 C5 110.59(11)
C1 C10 C5 99.78(11)
C12 C11 C8 110.76(13)
C12 C11 H11A 109.5
C8 C11 H11A 109.5
C12 C11 H11B 109.5
C8 C11 H11B 109.5
H11A C11 H11B 108.1
C11 C12 C13 113.62(12)
C11 C12 H12A 108.8
C13 C12 H12A 108.8
C11 C12 H12B 108.8
C13 C12 H12B 108.8
H12A C12 H12B 107.7
C14 C13 C12 111.73(12)
C14 C13 C18 111.16(13)
C12 C13 C18 108.01(13)
C14 C13 C17 104.79(11)
C12 C13 C17 110.49(12)
C18 C13 C17 110.67(12)
C9 C14 C15 124.34(14)
C9 C14 C13 123.73(14)
C15 C14 C13 111.84(12)
C14 C15 C16 114.75(12)
C14 C15 H15A 108.6
C16 C15 H15A 108.6
C14 C15 H15B 108.6
C16 C15 H15B 108.6
H15A C15 H15B 107.6
O9 C16 O10 117.50(13)
O9 C16 C15 122.49(14)
O10 C16 C15 120.00(13)
O10 C17 C20 105.11(11)
O10 C17 C13 111.18(12)
C20 C17 C13 115.58(12)
O10 C17 H17 108.2
C20 C17 H17 108.2
C13 C17 H17 108.2
C13 C18 H18A 109.5
C13 C18 H18B 109.5
H18A C18 H18B 109.5
C13 C18 H18C 109.5
H18A C18 H18C 109.5
H18B C18 H18C 109.5
C10 C19 H19A 109.5
C10 C19 H19B 109.5
H19A C19 H19B 109.5
C10 C19 H19C 109.5
H19A C19 H19C 109.5
H19B C19 H19C 109.5
C21 C20 C22 105.43(14)
C21 C20 C17 127.11(15)
C22 C20 C17 127.46(14)
C20 C21 O11 111.05(15)
C20 C21 H21 124.5
O11 C21 H21 124.5
C23 C22 C20 106.43(15)
C23 C22 H22 126.8
C20 C22 H22 126.8
C22 C23 O11 111.10(14)
C22 C23 H23 124.5
O11 C23 H23 124.5
C4 C28 H28A 109.5
C4 C28 H28B 109.5
H28A C28 H28B 109.5
C4 C28 H28C 109.5
H28A C28 H28C 109.5
H28B C28 H28C 109.5
C1 C29 C4 95.13(11)
C1 C29 H29A 112.7
C4 C29 H29A 112.7
C1 C29 H29B 112.7
C4 C29 H29B 112.7
H29A C29 H29B 110.2
O12 C30 C9 124.15(13)
O12 C30 C2 116.42(13)
C9 C30 C2 119.34(13)
O8 C31 H31A 109.5
O8 C31 H31B 109.5
H31A C31 H31B 109.5
O8 C31 H31C 109.5
H31A C31 H31C 109.5
H31B C31 H31C 109.5
O2 C32 O1 123.48(13)
O2 C32 C33 126.00(14)
O1 C32 C33 110.51(13)
C32 C33 C34 111.39(13)
C32 C33 C35 110.56(14)
C34 C33 C35 112.41(14)
C32 C33 H33 107.4
C34 C33 H33 107.4
C35 C33 H33 107.4
C33 C34 H34A 109.5
C33 C34 H34B 109.5
H34A C34 H34B 109.5
C33 C34 H34C 109.5
H34A C34 H34C 109.5
H34B C34 H34C 109.5
C33 C35 H35A 109.5
C33 C35 H35B 109.5
H35A C35 H35B 109.5
C33 C35 H35C 109.5
H35A C35 H35C 109.5
H35B C35 H35C 109.5
O5 C36 O4 123.30(14)
O5 C36 C37 126.44(14)
O4 C36 C37 110.25(12)
C36 C37 C38 111.40(14)
C36 C37 C39 109.29(14)
C38 C37 C39 112.47(17)
C36 C37 H37 107.8
C38 C37 H37 107.8
C39 C37 H37 107.8
C37 C38 H38A 109.5
C37 C38 H38B 109.5
H38A C38 H38B 109.5
C37 C38 H38C 109.5
H38A C38 H38C 109.5
H38B C38 H38C 109.5
C37 C39 H39A 109.5
C37 C39 H39B 109.5
H39A C39 H39B 109.5
C37 C39 H39C 109.5
H39A C39 H39C 109.5
H39B C39 H39C 109.5
C32 O1 C1 120.39(11)
C2 O3 H1 109.5
C36 O4 C3 119.06(11)
C6 O6 H4 109.5
C7 O8 C31 115.64(14)
C16 O10 C17 123.40(11)
C23 O11 C21 105.99(13)

loop_
_geom_bond_atom_site_label_1
_geom_bond_atom_site_label_2
_geom_bond_distance
C1 O1 1.4392(17)
C1 C29 1.526(2)
C1 C2 1.549(2)
C1 C10 1.560(2)
C2 O3 1.4136(17)
C2 C30 1.525(2)
C2 C3 1.573(2)
C3 O4 1.4486(17)
C3 C4 1.539(2)
C3 H3 1.0000
C4 C28 1.522(2)
C4 C29 1.531(2)
C4 C5 1.5559(19)
C5 C6 1.5339(19)
C5 C10 1.5805(19)
C5 H5 1.0000
C6 O6 1.4166(18)
C6 C7 1.531(2)
C6 H6 1.0000
C7 O7 1.2062(19)
C7 O8 1.325(2)
C8 C9 1.528(2)
C8 C11 1.537(2)
C8 C10 1.560(2)
C8 H8 1.0000
C9 C14 1.346(2)
C9 C30 1.485(2)
C10 C19 1.537(2)
C11 C12 1.512(2)
C11 H11A 0.9900
C11 H11B 0.9900
C12 C13 1.531(2)
C12 H12A 0.9900
C12 H12B 0.9900
C13 C14 1.521(2)
C13 C18 1.542(2)
C13 C17 1.5524(19)
C14 C15 1.504(2)
C15 C16 1.509(2)
C15 H15A 0.9900
C15 H15B 0.9900
C16 O9 1.202(2)
C16 O10 1.3524(19)
C17 O10 1.4650(19)
C17 C20 1.497(2)
C17 H17 1.0000
C18 H18A 0.9800
C18 H18B 0.9800
C18 H18C 0.9800
C19 H19A 0.9800
C19 H19B 0.9800
C19 H19C 0.9800
C20 C21 1.345(2)
C20 C22 1.434(2)
C21 O11 1.366(2)
C21 H21 0.9500
C22 C23 1.340(2)
C22 H22 0.9500
C23 O11 1.352(2)
C23 H23 0.9500
C28 H28A 0.9800
C28 H28B 0.9800
C28 H28C 0.9800
C29 H29A 0.9900
C29 H29B 0.9900
C30 O12 1.2225(19)
C31 O8 1.448(2)
C31 H31A 0.9800
C31 H31B 0.9800
C31 H31C 0.9800
C32 O2 1.2084(19)
C32 O1 1.3525(19)
C32 C33 1.505(2)
C33 C34 1.511(2)
C33 C35 1.513(3)
C33 H33 1.0000
C34 H34A 0.9800
C34 H34B 0.9800
C34 H34C 0.9800
C35 H35A 0.9800
C35 H35B 0.9800
C35 H35C 0.9800
C36 O5 1.1989(19)
C36 O4 1.3432(18)
C36 C37 1.515(2)
C37 C38 1.518(2)
C37 C39 1.522(3)
C37 H37 1.0000
C38 H38A 0.9800
C38 H38B 0.9800
C38 H38C 0.9800
C39 H39A 0.9800
C39 H39B 0.9800
C39 H39C 0.9800
O3 H1 0.8400
O6 H4 0.8400

loop_
_geom_hbond_atom_site_label_D
_geom_hbond_atom_site_label_H
_geom_hbond_atom_site_label_A
_geom_hbond_distance_DH
_geom_hbond_distance_HA
_geom_hbond_distance_DA
_geom_hbond_angle_DHA
_geom_hbond_site_symmetry_A
O6 H4 O5 0.84 2.24 2.9310(15) 139.9 1_655
O3 H1 O12 0.84 2.09 2.5806(14) 116.9 .

loop_
_geom_torsion_atom_site_label_1
_geom_torsion_atom_site_label_2
_geom_torsion_atom_site_label_3
_geom_torsion_atom_site_label_4
_geom_torsion
O1 C1 C2 O3 -35.29(17)
C29 C1 C2 O3 81.98(13)
C10 C1 C2 O3 -168.84(11)
O1 C1 C2 C30 88.79(14)
C29 C1 C2 C30 -153.93(12)
C10 C1 C2 C30 -44.75(16)
O1 C1 C2 C3 -150.68(11)
C29 C1 C2 C3 -33.40(12)
C10 C1 C2 C3 75.78(13)
O3 C2 C3 O4 122.04(12)
C30 C2 C3 O4 1.18(16)
C1 C2 C3 O4 -122.53(11)
O3 C2 C3 C4 -118.43(12)
C30 C2 C3 C4 120.72(12)
C1 C2 C3 C4 -2.99(13)
O4 C3 C4 C28 -75.26(14)
C2 C3 C4 C28 161.73(11)
O4 C3 C4 C29 160.86(11)
C2 C3 C4 C29 37.85(12)
O4 C3 C4 C5 54.81(14)
C2 C3 C4 C5 -68.20(13)
C28 C4 C5 C6 -30.05(18)
C29 C4 C5 C6 100.23(13)
C3 C4 C5 C6 -156.32(12)
C28 C4 C5 C10 -158.82(12)
C29 C4 C5 C10 -28.54(14)
C3 C4 C5 C10 74.91(13)
C4 C5 C6 O6 -45.84(16)
C10 C5 C6 O6 77.43(15)
C4 C5 C6 C7 81.12(14)
C10 C5 C6 C7 -155.62(12)
O6 C6 C7 O7 170.66(14)
C5 C6 C7 O7 44.70(19)
O6 C6 C7 O8 -13.05(18)
C5 C6 C7 O8 -139.00(13)
C11 C8 C9 C14 -21.79(19)
C10 C8 C9 C14 -147.45(13)
C11 C8 C9 C30 160.86(12)
C10 C8 C9 C30 35.20(17)
C9 C8 C10 C19 -167.22(11)
C11 C8 C10 C19 67.94(14)
C9 C8 C10 C1 -45.57(16)
C11 C8 C10 C1 -170.41(12)
C9 C8 C10 C5 66.72(15)
C11 C8 C10 C5 -58.11(15)
O1 C1 C10 C19 38.45(16)
C29 C1 C10 C19 -80.87(13)
C2 C1 C10 C19 170.52(12)
O1 C1 C10 C8 -82.63(15)
C29 C1 C10 C8 158.05(12)
C2 C1 C10 C8 49.44(15)
O1 C1 C10 C5 158.88(12)
C29 C1 C10 C5 39.56(13)
C2 C1 C10 C5 -69.04(14)
C6 C5 C10 C19 -18.82(17)
C4 C5 C10 C19 109.72(13)
C6 C5 C10 C8 103.18(14)
C4 C5 C10 C8 -128.27(12)
C6 C5 C10 C1 -134.81(12)
C4 C5 C10 C1 -6.27(13)
C9 C8 C11 C12 50.33(16)
C10 C8 C11 C12 177.83(11)
C8 C11 C12 C13 -60.69(16)
C11 C12 C13 C14 37.20(17)
C11 C12 C13 C18 159.76(13)
C11 C12 C13 C17 -79.05(15)
C30 C9 C14 C15 -6.5(2)
C8 C9 C14 C15 176.22(13)
C30 C9 C14 C13 177.32(13)
C8 C9 C14 C13 0.1(2)
C12 C13 C14 C9 -7.11(19)
C18 C13 C14 C9 -127.86(15)
C17 C13 C14 C9 112.55(15)
C12 C13 C14 C15 176.30(12)
C18 C13 C14 C15 55.55(16)
C17 C13 C14 C15 -64.04(15)
C9 C14 C15 C16 -139.15(14)
C13 C14 C15 C16 37.42(17)
C14 C15 C16 O9 177.73(14)
C14 C15 C16 O10 -1.8(2)
C14 C13 C17 O10 57.35(15)
C12 C13 C17 O10 177.84(11)
C18 C13 C17 O10 -62.57(16)
C14 C13 C17 C20 177.05(13)
C12 C13 C17 C20 -62.46(16)
C18 C13 C17 C20 57.14(18)
O10 C17 C20 C21 -137.66(16)
C13 C17 C20 C21 99.37(18)
O10 C17 C20 C22 42.71(18)
C13 C17 C20 C22 -80.26(19)
C22 C20 C21 O11 0.48(18)
C17 C20 C21 O11 -179.21(14)
C21 C20 C22 C23 -0.14(17)
C17 C20 C22 C23 179.55(15)
C20 C22 C23 O11 -0.26(18)
O1 C1 C29 C4 178.10(11)
C2 C1 C29 C4 57.13(12)
C10 C1 C29 C4 -57.13(12)
C28 C4 C29 C1 -177.50(13)
C3 C4 C29 C1 -57.34(12)
C5 C4 C29 C1 51.46(12)
C14 C9 C30 O12 -25.8(2)
C8 C9 C30 O12 151.67(15)
C14 C9 C30 C2 150.48(14)
C8 C9 C30 C2 -32.08(19)
O3 C2 C30 O12 -21.22(18)
C1 C2 C30 O12 -145.59(13)
C3 C2 C30 O12 99.92(15)
O3 C2 C30 C9 162.25(12)
C1 C2 C30 C9 37.88(18)
C3 C2 C30 C9 -76.61(16)
O2 C32 C33 C34 4.4(2)
O1 C32 C33 C34 -175.78(14)
O2 C32 C33 C35 -121.37(19)
O1 C32 C33 C35 58.48(19)
O5 C36 C37 C38 19.9(2)
O4 C36 C37 C38 -160.94(15)
O5 C36 C37 C39 -105.0(2)
O4 C36 C37 C39 74.16(17)
O2 C32 O1 C1 -12.4(2)
C33 C32 O1 C1 167.78(12)
C29 C1 O1 C32 -160.97(12)
C2 C1 O1 C32 -47.48(18)
C10 C1 O1 C32 82.73(16)
O5 C36 O4 C3 6.7(2)
C37 C36 O4 C3 -172.53(12)
C4 C3 O4 C36 145.83(12)
C2 C3 O4 C36 -97.06(15)
O7 C7 O8 C31 0.0(2)
C6 C7 O8 C31 -176.26(17)
O9 C16 O10 C17 176.62(14)
C15 C16 O10 C17 -3.9(2)
C20 C17 O10 C16 -151.31(13)
C13 C17 O10 C16 -25.56(18)
C22 C23 O11 C21 0.54(19)
C20 C21 O11 C23 -0.64(18)
